data_7133140
loop_
_publ_author_name
'D'Arpino, Alexander A'
'Wolczanski, Peter T.'
'MacMillan, Samantha N.'
'Cundari, Thomas R.'
'Krumov, Mihail R.'

_publ_section_title
;
 Reduction of (pddi)Cr reveals redox noninnocence <i>via</i> C-C bond
 formation amidst competing electrophilicity:
 [(cpta)CrMe<sub><i>n</i></sub>]<sup>-</sup> (<i>n</i> = 0, 1) and
 [(pta)Cr]<sup/>.
;
_journal_issue 53
_journal_name_full 'Chemical communications (Cambridge, England)'
_journal_page_first 6785
_journal_page_last 6788
_journal_paper_doi 10.1039/d4cc01690d
_journal_volume 60
_journal_year 2024
_chemical_formula_moiety 'C98 H132 Cr2 K2 N8 O4, C4 H8 O'
_chemical_formula_sum 'C102 H140 Cr2 K2 N8 O5'
_chemical_formula_weight 1740.41
_chemical_properties_physical Air-sensitive,Moisture-sensitive
_space_group_crystal_system trigonal
_space_group_IT_number 148
_space_group_name_Hall '-R 3'
_space_group_name_H-M_alt 'R -3 :H'
_atom_sites_solution_hydrogens geom
_atom_sites_solution_primary dual
_audit_creation_date 2022-08-22
_audit_creation_method
;
Olex2 1.3-ac4
(compiled 2020.11.27 svn.r5f609507 for Rigaku Oxford Diffraction, GUI svn.r6214)
;
_audit_update_record
;
2024-04-05 deposited with the CCDC.	2024-06-02 downloaded from the CCDC.
;
_cell_angle_alpha 90
_cell_angle_beta 90
_cell_angle_gamma 120
_cell_formula_units_Z 9
_cell_length_a 41.8744(3)
_cell_length_b 41.8744(3)
_cell_length_c 15.47760(10)
_cell_measurement_reflns_used 40056
_cell_measurement_temperature 102.6(5)
_cell_measurement_theta_max 77.7300
_cell_measurement_theta_min 2.1130
_cell_volume 23503.4(3)
_computing_cell_refinement 'CrysAlisPro 1.171.42.58a (Rigaku OD, 2022)'
_computing_data_collection 'CrysAlisPro 1.171.42.58a (Rigaku OD, 2022)'
_computing_data_reduction 'CrysAlisPro 1.171.42.58a (Rigaku OD, 2022)'
_computing_molecular_graphics 'Olex2 1.3-ac4 (Dolomanov et al., 2009)'
_computing_publication_material 'Olex2 1.3-ac4 (Dolomanov et al., 2009)'
_computing_structure_refinement 'SHELXL 2016/6 (Sheldrick, 2015)'
_computing_structure_solution 'SHELXT 2014/5 (Sheldrick, 2014)'
_diffrn_ambient_environment N~2~
_diffrn_ambient_temperature 102.6(5)
_diffrn_detector 'Hybrid Pixel Array Detector'
_diffrn_detector_area_resol_mean 10.0000
_diffrn_detector_type HyPix
_diffrn_measured_fraction_theta_full 0.998
_diffrn_measured_fraction_theta_max 0.995
_diffrn_measurement_details
;
List of Runs (angles in degrees, time in seconds):

  # Type    Start    End  Width  t~exp~   \w     \q     \k     \f   Frames
#--------------------------------------------------------------------------
  1  \w    -93.00 -18.00   0.50    1.00    --  -48.30 134.00 -60.00  150
  2  \w    -63.00 -14.00   0.50    3.00    --  -86.25  55.00-113.00   98
  3  \w     37.00 159.00   0.50    3.00    --  107.75  -1.00  67.00  244
  4  \w     36.00  63.00   0.50    3.00    --  107.75 -55.00 104.00   54
  5  \w    -25.00  26.00   0.50    1.00    --   48.30 -19.00-150.00  102
  6  \w    -51.00 -14.00   0.50    3.00    --  -86.25  45.00 -60.00   74
  7  \w     36.00  71.00   0.50    3.00    --  107.75 -61.00  30.00   70
  8  \w    101.00 178.00   0.50    3.00    --  107.75  89.00-149.06  154
  9  \w     36.00 106.00   0.50    3.00    --  107.75 -77.00  90.00  140
 10  \w     93.00 178.00   0.50    3.00    --  107.75  61.00 -60.00  170
 11  \w     36.00  71.00   0.50    3.00    --  107.75 -61.00-120.00   70
 12  \w    104.00 178.00   0.50    3.00    --  107.75  93.00  -0.26  148
 13  \w     97.00 168.00   0.50    3.00    --  107.75  45.00-150.00  142
 14  \w    124.00 151.00   0.50    3.00    --  107.75 125.00 -90.00   54
 15  \w     56.00  82.00   0.50    3.00    --  107.75 -77.00-180.00   52
 16  \w     74.00 100.00   0.50    3.00    --  107.75 -77.00 120.00   52
 17  \w     37.00  71.00   0.50    3.00    --  107.75 -61.00-180.00   68
 18  \w     51.00  88.00   0.50    3.00    --  107.75-135.00  53.00   74
 19  \w     50.00  79.00   0.50    3.00    --  107.75-134.00-127.00   58
 20  \w     77.00 127.00   0.50    3.00    --  107.75 -80.00  16.75  100
 21  \w    123.00 160.00   0.50    3.00    --  107.75  30.00  60.00   74
 22  \w    106.00 155.00   0.50    3.00    --  107.75 125.00  90.00   98
 23  \w     99.00 129.00   0.50    3.00    --  107.75 125.00 -60.00   60
 24  \w     42.00  68.00   0.50    3.00    --  107.75 -77.00-120.00   52
 25  \w     98.00 124.00   0.50    3.00    --  107.75 125.00  30.00   52
 26  \w    133.00 159.00   0.50    3.00    --  107.75 125.00  30.00   52
 27  \w    105.00 153.00   0.50    3.00    --  107.75  61.00-180.00   96
 28  \w     36.00  61.00   0.50    3.00    --  107.75 -61.00  60.00   50
 29  \w     79.00 106.00   0.50    3.00    --  107.75-125.00-120.00   54
 30  \w     66.00 103.00   0.50    3.00    --  107.75-125.00   0.00   74
 31  \w    122.00 148.00   0.50    3.00    --  107.75  15.00 -90.00   52
 32  \w     53.00  79.00   0.50    3.00    --  107.75 -77.00   0.00   52
 33  \w     50.00  85.00   0.50    3.00    --  107.75 -77.00  30.00   70
 34  \w     39.00  64.00   0.50    3.00    --  107.75 -77.00 120.00   50
 35  \w    114.00 145.00   0.50    3.00    --  107.75  45.00  30.00   62
 36  \w     98.00 123.00   0.50    3.00    --  107.75  30.00-150.00   50
 37  \w    153.00 178.00   0.50    3.00    --  107.75  77.00 -30.00   50
 38  \w     36.00  62.00   0.50    3.00    --  107.75 -80.00  16.75   52
 39  \w    106.00 132.00   0.50    3.00    --  107.75  45.00  30.00   52
 40  \w   -116.00 -67.00   0.50    1.00    --  -48.30-135.00  53.00   98
 41  \w    -21.00  26.00   0.50    1.00    --  -48.30  19.00 150.00   94
 42  \w     43.00  81.00   0.50    1.00    --   48.30-125.00 120.00   76
 43  \w    137.00 172.00   0.50    3.00    --  107.75  45.00   0.00   70
 44  \w     99.00 125.00   0.50    3.00    --  107.75  30.00   0.00   52
 45  \w     97.00 123.00   0.50    3.00    --  107.75  45.00-180.00   52
 46  \w     37.00  66.00   0.50    3.00    --  107.75 -61.00 120.00   58
 47  \w     85.00 111.00   0.50    3.00    --  107.75-125.00 150.00   52
 48  \w    140.00 166.00   0.50    3.00    --  107.75  61.00-150.00   52
 49  \w    102.00 128.00   0.50    3.00    --  107.75  15.00   0.00   52
 50  \w    133.00 159.00   0.50    3.00    --  107.75  15.00   0.00   52
 51  \w     86.00 131.00   0.50    3.00    --  107.75  77.00  30.00   90
 52  \w    116.00 162.00   0.50    3.00    --  107.75  77.00 120.00   92
 53  \w     36.00  61.00   0.50    3.00    --  107.75 -61.00 -60.00   50
 54  \w     66.00 109.00   0.50    3.00    --  107.75-115.00 172.80   86
 55  \w     93.00 118.00   0.50    3.00    --  107.75  61.00-180.00   50
 56  \w    106.00 132.00   0.50    3.00    --  107.75  15.00 -60.00   52
 57  \w     99.00 125.00   0.50    3.00    --  107.75  61.00-150.00   52
 58  \w    105.00 131.00   0.50    3.00    --  107.75  30.00  30.00   52
 59  \w     36.00  61.00   0.50    3.00    --  107.75 -61.00-180.00   50
 60  \w     43.00  69.00   0.50    3.00    --  107.75 -61.00  90.00   52
 61  \w     61.00 107.00   0.50    3.00    --  107.75-125.00 -90.00   92
 62  \w    122.00 148.00   0.50    3.00    --  107.75  15.00  90.00   52
 63  \w     87.00 112.00   0.50    3.00    --  107.75  77.00-180.00   50
 64  \w    130.00 169.00   0.50    3.00    --  107.75  77.00 150.00   78
 65  \w     81.00 106.00   0.50    3.00    --  107.75 -77.00 -90.00   50
 66  \w     81.00 106.00   0.50    3.00    --  107.75 -91.00  40.42   50
 67  \w     44.00  70.00   0.50    3.00    --  107.75-125.00-180.00   52
 68  \w     38.00  73.00   0.50    3.00    --  107.75-125.00 -30.00   70
 69  \w     53.00  79.00   0.50    3.00    --  107.75-125.00  90.00   52
 70  \w     39.00  65.00   0.50    3.00    --  107.75 -61.00 -30.00   52
 71  \w    146.00 172.00   0.50    3.00    --  107.75  45.00-180.00   52
 72  \w    110.00 136.00   0.50    3.00    --  107.75  61.00  60.00   52
 73  \w     89.00 115.00   0.50    3.00    --  107.75 -87.00 157.80   52
 74  \w    151.00 177.00   0.50    3.00    --  107.75  45.00  30.00   52
;
_diffrn_measurement_device 'four-circle diffractometer'
_diffrn_measurement_device_type 'XtaLAB Synergy, Dualflex, HyPix'
_diffrn_measurement_method '\w scans'
_diffrn_orient_matrix_type 'CrysAlisPro convention (1999,Acta A55,543-557)'
_diffrn_orient_matrix_UB_11 0.0006706000
_diffrn_orient_matrix_UB_12 -0.0363678000
_diffrn_orient_matrix_UB_13 -0.0073705000
_diffrn_orient_matrix_UB_21 -0.0003229000
_diffrn_orient_matrix_UB_22 0.0025671000
_diffrn_orient_matrix_UB_23 -0.0992646000
_diffrn_orient_matrix_UB_31 0.0424503000
_diffrn_orient_matrix_UB_32 0.0218182000
_diffrn_orient_matrix_UB_33 -0.0006518000
_diffrn_radiation_monochromator mirror
_diffrn_radiation_probe x-ray
_diffrn_radiation_type 'Cu K\a'
_diffrn_radiation_wavelength 1.54184
_diffrn_reflns_av_R_equivalents 0.0807
_diffrn_reflns_av_unetI/netI 0.0339
_diffrn_reflns_Laue_measured_fraction_full 0.998
_diffrn_reflns_Laue_measured_fraction_max 0.995
_diffrn_reflns_limit_h_max 51
_diffrn_reflns_limit_h_min -49
_diffrn_reflns_limit_k_max 53
_diffrn_reflns_limit_k_min -53
_diffrn_reflns_limit_l_max 19
_diffrn_reflns_limit_l_min -19
_diffrn_reflns_number 156996
_diffrn_reflns_point_group_measured_fraction_full 0.998
_diffrn_reflns_point_group_measured_fraction_max 0.995
_diffrn_reflns_theta_full 67.684
_diffrn_reflns_theta_max 78.090
_diffrn_reflns_theta_min 2.110
_diffrn_source 'micro-focus sealed X-ray tube'
_diffrn_source_type 'PhotonJet (Cu) X-ray Source'
_exptl_absorpt_coefficient_mu 2.817
_exptl_absorpt_correction_T_max 1.000
_exptl_absorpt_correction_T_min 0.662
_exptl_absorpt_correction_type gaussian
_exptl_absorpt_process_details
;
CrysAlisPro 1.171.42.58a (Rigaku Oxford Diffraction, 2022)
Numerical absorption correction based on gaussian integration over
a multifaceted crystal model
Empirical absorption correction using spherical harmonics,
implemented in SCALE3 ABSPACK scaling algorithm.
;
_exptl_crystal_colour 'clear brown'
_exptl_crystal_density_diffrn 1.107
_exptl_crystal_description plate
_exptl_crystal_F_000 8406
_exptl_crystal_size_max 0.201
_exptl_crystal_size_mid 0.157
_exptl_crystal_size_min 0.082
_refine_diff_density_max 0.853
_refine_diff_density_min -0.944
_refine_diff_density_rms 0.094
_refine_ls_extinction_method none
_refine_ls_goodness_of_fit_ref 1.047
_refine_ls_hydrogen_treatment constr
_refine_ls_matrix_type full
_refine_ls_number_parameters 582
_refine_ls_number_reflns 11157
_refine_ls_number_restraints 105
_refine_ls_restrained_S_all 1.051
_refine_ls_R_factor_all 0.0782
_refine_ls_R_factor_gt 0.0678
_refine_ls_shift/su_max 0.001
_refine_ls_shift/su_mean 0.000
_refine_ls_structure_factor_coef Fsqd
_refine_ls_weighting_details 'w=1/[\s^2^(Fo^2^)+(0.1504P)^2^+26.3877P] where P=(Fo^2^+2Fc^2^)/3'
_refine_ls_weighting_scheme calc
_refine_ls_wR_factor_gt 0.2045
_refine_ls_wR_factor_ref 0.2192
_reflns_Friedel_coverage 0.000
_reflns_number_gt 9266
_reflns_number_total 11157
_reflns_threshold_expression 'I > 2\s(I)'
_cod_data_source_file d4cc01690d2.cif
_cod_data_source_block raad10_abs
_cod_depositor_comments 'Adding full bibliography for 7133137--7133141.cif.'
_cod_original_cell_volume 23503.4(4)
_cod_original_sg_symbol_H-M 'R -3'
_cod_database_code 7133140
_shelx_shelxl_version_number 2016/6
_chemical_oxdiff_formula C53H74CrKN4O3
_chemical_oxdiff_usercomment 'Crystallized from THF/hexanes.'
_shelx_space_group_comment
;
The symmetry employed for this shelxl refinement is uniquely defined
by the following loop, which should always be used as a source of
symmetry information in preference to the above space-group names.
They are only intended as comments.
;
_shelx_estimated_absorpt_t_max 0.802
_shelx_estimated_absorpt_t_min 0.601
_reflns_odcompleteness_completeness 98.58
_reflns_odcompleteness_iscentric 1
_reflns_odcompleteness_theta 78.89
_olex2_refinement_description
;
1. Fixed Uiso
 At 1.2 times of:
  All C(H) groups, All C(H,H) groups, All C(H,H,H,H) groups
 At 1.5 times of:
  All C(H,H,H) groups
2. Restrained distances
 O3-C53 = O3-C50
 1.44 with sigma of 0.02
 C53-C52 = C51-C50
 1.53 with sigma of 0.02
 C52-C51
 1.54 with sigma of 0.02
 O3-C52 = O3-C51 = C53-C51 = C52-C50
 2.38 with sigma of 0.04
 C52-C50 \\sim C53-C51
 with sigma of 0.04
 O3-C52 \\sim O3-C51
 with sigma of 0.04
 C53-C52 \\sim C52-C51 \\sim C51-C50
 with sigma of 0.02
 O3-C53 \\sim O3-C50
 with sigma of 0.02
3. Uiso/Uaniso restraints and constraints
O3 \\sim C50 \\sim C51 \\sim C52 \\sim C53: within 2A with sigma of 0.04 and
sigma for terminal atoms of 0.08 within 2A
Uanis(O2) = Uanis(O2B)
Uanis(C49) = Uanis(C46B)
Uanis(C48) = Uanis(C47B)
Uanis(C46) = Uanis(C49B)
4. Rigid body (RIGU) restrains
 O3, C50, C51, C52, C53
 with sigma for 1-2 distances of 0.004 and sigma for 1-3 distances of 0.004
5. Same fragment restrains
{O2, C46, C47, C48, C49} sigma for 1-2: 0.02, 1-3: 0.02
{O2B, C49B, C48, C47B, C46B} sigma for 1-2: 0.02, 1-3: 0.02
as in
{O1, C42, C43, C44, C45}
6. Others
 Sof(H48C)=Sof(H48D)=Sof(O2B)=Sof(C49B)=Sof(H49C)=Sof(H49D)=Sof(C47B)=
 Sof(H47C)=Sof(H47D)=Sof(C46B)=Sof(H46C)=Sof(H46D)=1-FVAR(1)
 Sof(O2)=Sof(C46)=Sof(H46A)=Sof(H46B)=Sof(C47)=Sof(H47A)=Sof(H47B)=Sof(H48A)=
 Sof(H48B)=Sof(C49)=Sof(H49A)=Sof(H49B)=FVAR(1)
 Fixed Sof: O3(0.5) C50(0.5) H50A(0.5) H50B(0.5) C51(0.5) H51A(0.5) H51B(0.5)
 C52(0.5) H52A(0.5) H52B(0.5) C53(0.5) H53A(0.5) H53B(0.5)
7.a Ternary CH refined with riding coordinates:
 C3(H3), C10(H10), C19(H19), C20(H20), C36(H36), C39(H39)
7.b Secondary CH2 refined with riding coordinates:
 C42(H42A,H42B), C43(H43A,H43B), C44(H44A,H44B), C45(H45A,H45B), C46(H46A,
 H46B), C47(H47A,H47B), C48(H48A,H48B), C48(H48C,H48D), C49(H49A,H49B),
 C49B(H49C,H49D), C47B(H47C,H47D), C46B(H46C,H46D), C50(H50A,H50B), C51(H51A,
 H51B), C52(H52A,H52B), C53(H53A,H53B)
7.c Aromatic/amide H refined with riding coordinates:
 C5(H5), C6(H6), C7(H7), C14(H14), C15(H15), C16(H16), C17(H17), C25(H25),
 C26(H26), C27(H27), C28(H28), C32(H32), C33(H33), C34(H34)
7.d Idealised Me refined as rotating group:
 C1(H1A,H1B,H1C), C2(H2A,H2B,H2C), C11(H11A,H11B,H11C), C12(H12A,H12B,H12C),
 C22(H22A,H22B,H22C), C23(H23A,H23B,H23C), C37(H37A,H37B,H37C), C38(H38A,H38B,
 H38C), C40(H40A,H40B,H40C), C41(H41A,H41B,H41C)
;
_olex2_submission_special_instructions 'No special instructions were received'
_oxdiff_exptl_absorpt_empirical_details
;
Empirical correction (ABSPACK) includes:
- Absorption correction using spherical harmonics
- Frame scaling
;
_oxdiff_exptl_absorpt_empirical_full_max 1.271
_oxdiff_exptl_absorpt_empirical_full_min 0.841

loop_
_space_group_symop_operation_xyz
'x, y, z'
'-y, x-y, z'
'-x+y, -x, z'
'x+2/3, y+1/3, z+1/3'
'-y+2/3, x-y+1/3, z+1/3'
'-x+y+2/3, -x+1/3, z+1/3'
'x+1/3, y+2/3, z+2/3'
'-y+1/3, x-y+2/3, z+2/3'
'-x+y+1/3, -x+2/3, z+2/3'
'-x, -y, -z'
'y, -x+y, -z'
'x-y, x, -z'
'-x+2/3, -y+1/3, -z+1/3'
'y+2/3, -x+y+1/3, -z+1/3'
'x-y+2/3, x+1/3, -z+1/3'
'-x+1/3, -y+2/3, -z+2/3'
'y+1/3, -x+y+2/3, -z+2/3'
'x-y+1/3, x+2/3, -z+2/3'

loop_
_atom_site_label
_atom_site_type_symbol
_atom_site_fract_x
_atom_site_fract_y
_atom_site_fract_z
_atom_site_U_iso_or_equiv
_atom_site_adp_type
_atom_site_occupancy
_atom_site_site_symmetry_order
_atom_site_calc_flag
_atom_site_refinement_flags_posn
_atom_site_refinement_flags_adp
_atom_site_refinement_flags_occupancy
_atom_site_disorder_assembly
_atom_site_disorder_group
Cr Cr 0.69753(2) 0.51036(2) 0.48573(2) 0.03487(14) Uani 1 1 d . . . . .
K K 0.76297(2) 0.54916(3) 0.16364(4) 0.0703(2) Uani 1 1 d . . . . .
O1 O 0.69296(6) 0.52764(6) 0.14258(13) 0.0553(5) Uani 1 1 d D . . . .
C42 C 0.68016(9) 0.53169(10) 0.0591(2) 0.0601(8) Uani 1 1 d D . . . .
H42A H 0.696781 0.532157 0.013035 0.072 Uiso 1 1 calc R U . . .
H42B H 0.679382 0.554914 0.056537 0.072 Uiso 1 1 calc R U . . .
C43 C 0.64207(9) 0.49896(10) 0.0479(2) 0.0596(7) Uani 1 1 d D . . . .
H43A H 0.642883 0.477869 0.021385 0.072 Uiso 1 1 calc R U . . .
H43B H 0.626291 0.505218 0.012432 0.072 Uiso 1 1 calc R U . . .
C44 C 0.62873(9) 0.49085(9) 0.1417(2) 0.0554(7) Uani 1 1 d D . . . .
H44A H 0.619446 0.507236 0.161206 0.067 Uiso 1 1 calc R U . . .
H44B H 0.609044 0.464851 0.148897 0.067 Uiso 1 1 calc R U . . .
C45 C 0.66247(9) 0.49850(9) 0.18915(19) 0.0562(7) Uani 1 1 d D . . . .
H45A H 0.661668 0.506354 0.249058 0.067 Uiso 1 1 calc R U . . .
H45B H 0.664898 0.476173 0.191237 0.067 Uiso 1 1 calc R U . . .
O2 O 0.78305(18) 0.61247(18) 0.0594(4) 0.0862(15) Uani 0.616(5) 1 d D . P A 1
C46 C 0.7659(2) 0.6310(2) 0.0236(4) 0.0808(15) Uani 0.616(5) 1 d D . P A 1
H46A H 0.771282 0.652726 0.059325 0.097 Uiso 0.616(5) 1 calc R U P A 1
H46B H 0.738806 0.614342 0.022161 0.097 Uiso 0.616(5) 1 calc R U P A 1
C47 C 0.78012(19) 0.6428(2) -0.0652(4) 0.083(2) Uani 0.616(5) 1 d D . P A 1
H47A H 0.760131 0.630268 -0.108274 0.100 Uiso 0.616(5) 1 calc R U P A 1
H47B H 0.791068 0.669793 -0.071726 0.100 Uiso 0.616(5) 1 calc R U P A 1
C48 C 0.8080(2) 0.6321(2) -0.0762(4) 0.141(3) Uani 1 1 d D . . . .
H48A H 0.829699 0.651555 -0.107256 0.169 Uiso 0.616(5) 1 calc R U P A 1
H48B H 0.797944 0.608821 -0.109220 0.169 Uiso 0.616(5) 1 calc R U P A 1
H48C H 0.793846 0.643433 -0.099137 0.169 Uiso 0.384(5) 1 calc R U P A 2
H48D H 0.823210 0.630769 -0.123404 0.169 Uiso 0.384(5) 1 calc R U P A 2
C49 C 0.8181(2) 0.6273(2) 0.0123(6) 0.102(2) Uani 0.616(5) 1 d D . P A 1
H49A H 0.827488 0.609793 0.013243 0.122 Uiso 0.616(5) 1 calc R U P A 1
H49B H 0.837051 0.651149 0.037116 0.122 Uiso 0.616(5) 1 calc R U P A 1
O2B O 0.7846(3) 0.5977(2) 0.0494(6) 0.0862(15) Uani 0.384(5) 1 d D . P A 2
C49B C 0.7837(3) 0.5964(2) -0.0431(6) 0.0808(15) Uani 0.384(5) 1 d D . P A 2
H49C H 0.791324 0.578863 -0.063769 0.097 Uiso 0.384(5) 1 calc R U P A 2
H49D H 0.758310 0.587866 -0.063750 0.097 Uiso 0.384(5) 1 calc R U P A 2
C47B C 0.8313(5) 0.6538(4) -0.0044(8) 0.141(3) Uani 0.384(5) 1 d D . P A 2
H47C H 0.835975 0.679445 -0.007141 0.169 Uiso 0.384(5) 1 calc R U P A 2
H47D H 0.855205 0.654438 -0.005919 0.169 Uiso 0.384(5) 1 calc R U P A 2
C46B C 0.8109(4) 0.6355(3) 0.0746(7) 0.102(2) Uani 0.384(5) 1 d D . P A 2
H46C H 0.827841 0.635878 0.119610 0.122 Uiso 0.384(5) 1 calc R U P A 2
H46D H 0.797829 0.647968 0.097424 0.122 Uiso 0.384(5) 1 calc R U P A 2
N1 N 0.66541(6) 0.50661(7) 0.58499(13) 0.0477(5) Uani 1 1 d . . . . .
N2 N 0.66416(6) 0.45745(6) 0.48634(13) 0.0406(4) Uani 1 1 d . . . . .
N3 N 0.72383(6) 0.49536(6) 0.40763(12) 0.0379(4) Uani 1 1 d . . . . .
N4 N 0.73876(6) 0.56020(6) 0.44909(13) 0.0389(4) Uani 1 1 d . . . . .
C1 C 0.66344(12) 0.60908(14) 0.5585(4) 0.0915(14) Uani 1 1 d . . . . .
H1A H 0.649706 0.615426 0.599704 0.137 Uiso 1 1 calc R U . . .
H1B H 0.657627 0.612944 0.499490 0.137 Uiso 1 1 calc R U . . .
H1C H 0.689954 0.624781 0.568893 0.137 Uiso 1 1 calc R U . . .
C2 C 0.61086(11) 0.54408(14) 0.5600(3) 0.0868(14) Uani 1 1 d . . . . .
H2A H 0.604056 0.518072 0.563815 0.130 Uiso 1 1 calc R U . . .
H2B H 0.603399 0.548821 0.503652 0.130 Uiso 1 1 calc R U . . .
H2C H 0.598376 0.549785 0.605945 0.130 Uiso 1 1 calc R U . . .
C3 C 0.65251(10) 0.56831(12) 0.5704(3) 0.0747(11) Uani 1 1 d . . . . .
H3 H 0.664107 0.561965 0.521869 0.090 Uiso 1 1 calc R U . . .
C4 C 0.66589(9) 0.55996(12) 0.6531(2) 0.0707(11) Uani 1 1 d . . . . .
C5 C 0.67031(12) 0.58047(16) 0.7286(3) 0.0968(17) Uani 1 1 d . . . . .
H5 H 0.665131 0.600110 0.726916 0.116 Uiso 1 1 calc R U . . .
C6 C 0.68192(14) 0.5728(2) 0.8048(3) 0.117(2) Uani 1 1 d . . . . .
H6 H 0.684311 0.586646 0.855383 0.140 Uiso 1 1 calc R U . . .
C7 C 0.68996(12) 0.54510(18) 0.8071(2) 0.100(2) Uani 1 1 d . . . . .
H7 H 0.698507 0.540367 0.859715 0.120 Uiso 1 1 calc R U . . .
C8 C 0.68611(10) 0.52302(13) 0.73410(19) 0.0735(11) Uani 1 1 d . . . . .
C9 C 0.67281(8) 0.53062(10) 0.65734(18) 0.0602(9) Uani 1 1 d . . . . .
C10 C 0.69569(11) 0.49325(13) 0.7399(2) 0.0799(13) Uani 1 1 d . . . . .
H10 H 0.687288 0.478824 0.684948 0.096 Uiso 1 1 calc R U . . .
C11 C 0.73800(11) 0.50941(14) 0.7458(2) 0.0849(13) Uani 1 1 d . . . . .
H11A H 0.747709 0.526082 0.795501 0.127 Uiso 1 1 calc R U . . .
H11B H 0.749683 0.523080 0.692774 0.127 Uiso 1 1 calc R U . . .
H11C H 0.743343 0.489292 0.752842 0.127 Uiso 1 1 calc R U . . .
C12 C 0.67694(14) 0.46575(19) 0.8147(3) 0.122(3) Uani 1 1 d . . . . .
H12A H 0.683303 0.479143 0.869679 0.184 Uiso 1 1 calc R U . . .
H12B H 0.685474 0.447813 0.815146 0.184 Uiso 1 1 calc R U . . .
H12C H 0.650137 0.452825 0.806763 0.184 Uiso 1 1 calc R U . . .
C13 C 0.63621(8) 0.47105(9) 0.59877(16) 0.0536(7) Uani 1 1 d . . . . .
C14 C 0.60884(9) 0.45993(13) 0.6625(2) 0.0784(13) Uani 1 1 d . . . . .
H14 H 0.607931 0.477952 0.698079 0.094 Uiso 1 1 calc R U . . .
C15 C 0.58314(10) 0.42298(14) 0.6743(2) 0.0942(17) Uani 1 1 d . . . . .
H15 H 0.564952 0.416016 0.718062 0.113 Uiso 1 1 calc R U . . .
C16 C 0.58355(10) 0.39607(12) 0.6233(2) 0.0827(14) Uani 1 1 d . . . . .
H16 H 0.565906 0.370844 0.632647 0.099 Uiso 1 1 calc R U . . .
C17 C 0.60993(9) 0.40597(10) 0.55784(19) 0.0606(8) Uani 1 1 d . . . . .
H17 H 0.610108 0.387524 0.522430 0.073 Uiso 1 1 calc R U . . .
C18 C 0.63608(7) 0.44322(8) 0.54484(16) 0.0489(6) Uani 1 1 d . . . . .
C19 C 0.67377(7) 0.43434(7) 0.43843(17) 0.0435(5) Uani 1 1 d . . . . .
H19 H 0.653625 0.412943 0.406702 0.052 Uiso 1 1 calc R U . . .
C20 C 0.70982(7) 0.45703(7) 0.39242(17) 0.0412(5) Uani 1 1 d . . . . .
H20 H 0.711900 0.449426 0.332379 0.049 Uiso 1 1 calc R U . . .
C21 C 0.70720(8) 0.43146(8) 0.46646(19) 0.0487(6) Uani 1 1 d . . . . .
C22 C 0.70661(9) 0.39636(9) 0.4402(3) 0.0615(8) Uani 1 1 d . . . . .
H22A H 0.695468 0.378073 0.486539 0.092 Uiso 1 1 calc R U . . .
H22B H 0.731881 0.401636 0.429955 0.092 Uiso 1 1 calc R U . . .
H22C H 0.692092 0.386647 0.387254 0.092 Uiso 1 1 calc R U . . .
C23 C 0.72490(8) 0.44673(10) 0.5522(2) 0.0571(7) Uani 1 1 d . . . . .
H23A H 0.728984 0.471771 0.558864 0.086 Uiso 1 1 calc R U . . .
H23B H 0.748587 0.447356 0.555386 0.086 Uiso 1 1 calc R U . . .
H23C H 0.708709 0.431026 0.598577 0.086 Uiso 1 1 calc R U . . .
C24 C 0.75664(6) 0.52182(7) 0.37493(14) 0.0362(5) Uani 1 1 d . . . . .
C25 C 0.78173(7) 0.51663(7) 0.32555(15) 0.0392(5) Uani 1 1 d . . . . .
H25 H 0.776686 0.492370 0.312506 0.047 Uiso 1 1 calc R U . . .
C26 C 0.81411(7) 0.54699(8) 0.29547(16) 0.0451(6) Uani 1 1 d . . . . .
H26 H 0.831212 0.543382 0.262618 0.054 Uiso 1 1 calc R U . . .
C27 C 0.82139(7) 0.58273(8) 0.31368(18) 0.0497(6) Uani 1 1 d . . . . .
H27 H 0.843362 0.603326 0.292679 0.060 Uiso 1 1 calc R U . . .
C28 C 0.79663(7) 0.58835(8) 0.36245(17) 0.0463(6) Uani 1 1 d . . . . .
H28 H 0.801610 0.612765 0.373022 0.056 Uiso 1 1 calc R U . . .
C29 C 0.76445(7) 0.55842(7) 0.39612(15) 0.0385(5) Uani 1 1 d . . . . .
C30 C 0.74455(7) 0.59651(7) 0.46310(17) 0.0429(5) Uani 1 1 d . . . . .
C31 C 0.76324(8) 0.61638(8) 0.53778(19) 0.0489(6) Uani 1 1 d . . . . .
C32 C 0.77028(9) 0.65263(8) 0.5470(2) 0.0590(8) Uani 1 1 d . . . . .
H32 H 0.782940 0.666316 0.596875 0.071 Uiso 1 1 calc R U . . .
C33 C 0.75930(10) 0.66893(9) 0.4854(3) 0.0650(8) Uani 1 1 d . . . . .
H33 H 0.764666 0.693663 0.492566 0.078 Uiso 1 1 calc R U . . .
C34 C 0.74039(10) 0.64901(9) 0.4129(2) 0.0625(8) Uani 1 1 d . . . . .
H34 H 0.732371 0.660085 0.371126 0.075 Uiso 1 1 calc R U . . .
C35 C 0.73296(8) 0.61300(8) 0.4005(2) 0.0517(6) Uani 1 1 d . . . . .
C36 C 0.71284(10) 0.59239(8) 0.3192(2) 0.0559(7) Uani 1 1 d . . . . .
H36 H 0.712889 0.568539 0.317863 0.067 Uiso 1 1 calc R U . . .
C37 C 0.73252(13) 0.61406(12) 0.2379(2) 0.0759(10) Uani 1 1 d . . . . .
H37A H 0.730760 0.636505 0.234758 0.114 Uiso 1 1 calc R U . . .
H37B H 0.720883 0.598818 0.186745 0.114 Uiso 1 1 calc R U . . .
H37C H 0.758520 0.620741 0.240076 0.114 Uiso 1 1 calc R U . . .
C38 C 0.67255(11) 0.58340(10) 0.3199(3) 0.0694(9) Uani 1 1 d . . . . .
H38A H 0.660430 0.569670 0.372530 0.104 Uiso 1 1 calc R U . . .
H38B H 0.659761 0.568414 0.269175 0.104 Uiso 1 1 calc R U . . .
H38C H 0.671721 0.606371 0.318384 0.104 Uiso 1 1 calc R U . . .
C39 C 0.77697(9) 0.59998(8) 0.6042(2) 0.0564(7) Uani 1 1 d . . . . .
H39 H 0.761711 0.572553 0.598971 0.068 Uiso 1 1 calc R U . . .
C40 C 0.77277(12) 0.61012(12) 0.6966(2) 0.0776(11) Uani 1 1 d . . . . .
H40A H 0.789011 0.636664 0.705321 0.116 Uiso 1 1 calc R U . . .
H40B H 0.779465 0.596496 0.737264 0.116 Uiso 1 1 calc R U . . .
H40C H 0.747121 0.603706 0.706504 0.116 Uiso 1 1 calc R U . . .
C41 C 0.81680(12) 0.61054(12) 0.5877(3) 0.0721(9) Uani 1 1 d . . . . .
H41A H 0.818976 0.602335 0.529767 0.108 Uiso 1 1 calc R U . . .
H41B H 0.824612 0.598720 0.630830 0.108 Uiso 1 1 calc R U . . .
H41C H 0.832517 0.637377 0.591685 0.108 Uiso 1 1 calc R U . . .
O3 O 0.6721(2) 0.60957(17) 0.0105(5) 0.0968(18) Uani 0.5 1 d D U P . .
C50 C 0.6788(2) 0.64213(19) 0.0536(5) 0.0779(19) Uani 0.5 1 d D U P . .
H50A H 0.676966 0.659214 0.012339 0.093 Uiso 0.5 1 calc R U P . .
H50B H 0.703876 0.654677 0.078805 0.093 Uiso 0.5 1 calc R U P . .
C51 C 0.6502(2) 0.6316(3) 0.1246(5) 0.087(2) Uani 0.5 1 d D U P . .
H51A H 0.659634 0.628280 0.180520 0.105 Uiso 0.5 1 calc R U P . .
H51B H 0.642754 0.650496 0.131282 0.105 Uiso 0.5 1 calc R U P . .
C52 C 0.6190(3) 0.5961(3) 0.0925(8) 0.116(3) Uani 0.5 1 d D U P . .
H52A H 0.612828 0.575906 0.134162 0.139 Uiso 0.5 1 calc R U P . .
H52B H 0.596840 0.598199 0.081838 0.139 Uiso 0.5 1 calc R U P . .
C53 C 0.6334(3) 0.5899(3) 0.0115(8) 0.111(3) Uani 0.5 1 d D U P . .
H53A H 0.624541 0.563213 0.005000 0.133 Uiso 0.5 1 calc R U P . .
H53B H 0.623930 0.597728 -0.037853 0.133 Uiso 0.5 1 calc R U P . .

loop_
_atom_site_aniso_label
_atom_site_aniso_U_11
_atom_site_aniso_U_22
_atom_site_aniso_U_33
_atom_site_aniso_U_23
_atom_site_aniso_U_13
_atom_site_aniso_U_12
Cr 0.0352(2) 0.0414(2) 0.0229(2) -0.00209(13) 0.00144(13) 0.01531(16)
K 0.0592(4) 0.1081(6) 0.0382(3) 0.0149(3) -0.0030(3) 0.0377(4)
O1 0.0601(12) 0.0612(12) 0.0395(10) 0.0074(9) 0.0060(8) 0.0264(10)
C42 0.0644(18) 0.0693(19) 0.0449(15) 0.0160(14) 0.0045(13) 0.0322(16)
C43 0.0636(18) 0.0681(19) 0.0470(16) 0.0064(14) 0.0015(13) 0.0327(15)
C44 0.0567(16) 0.0572(16) 0.0484(16) 0.0066(12) 0.0111(12) 0.0255(14)
C45 0.0675(18) 0.0539(16) 0.0401(14) 0.0047(12) 0.0060(12) 0.0250(14)
O2 0.095(3) 0.086(4) 0.090(3) 0.046(3) 0.025(2) 0.055(3)
C46 0.107(4) 0.068(3) 0.068(3) 0.015(2) 0.009(3) 0.045(3)
C47 0.065(4) 0.090(5) 0.070(4) 0.020(3) -0.006(3) 0.021(3)
C48 0.144(6) 0.136(5) 0.092(4) 0.027(4) 0.013(4) 0.031(4)
C49 0.099(5) 0.078(4) 0.127(7) 0.005(4) -0.004(5) 0.043(4)
O2B 0.095(3) 0.086(4) 0.090(3) 0.046(3) 0.025(2) 0.055(3)
C49B 0.107(4) 0.068(3) 0.068(3) 0.015(2) 0.009(3) 0.045(3)
C47B 0.144(6) 0.136(5) 0.092(4) 0.027(4) 0.013(4) 0.031(4)
C46B 0.099(5) 0.078(4) 0.127(7) 0.005(4) -0.004(5) 0.043(4)
N1 0.0394(10) 0.0635(14) 0.0244(9) -0.0089(9) 0.0017(8) 0.0140(10)
N2 0.0368(10) 0.0467(11) 0.0317(10) 0.0005(8) -0.0003(8) 0.0159(9)
N3 0.0410(10) 0.0413(10) 0.0294(9) -0.0011(7) 0.0010(7) 0.0190(8)
N4 0.0385(10) 0.0409(10) 0.0316(9) -0.0033(8) 0.0025(8) 0.0156(8)
C1 0.072(2) 0.094(3) 0.118(4) -0.038(3) 0.000(2) 0.049(2)
C2 0.066(2) 0.099(3) 0.104(3) -0.058(3) -0.021(2) 0.047(2)
C3 0.064(2) 0.094(3) 0.079(2) -0.043(2) -0.0071(17) 0.049(2)
C4 0.0486(16) 0.094(3) 0.0569(19) -0.0378(18) 0.0019(13) 0.0260(16)
C5 0.068(2) 0.126(4) 0.078(3) -0.062(3) -0.0008(19) 0.035(2)
C6 0.078(3) 0.162(5) 0.068(3) -0.073(3) 0.001(2) 0.028(3)
C7 0.066(2) 0.149(5) 0.0303(16) -0.029(2) -0.0002(14) 0.013(3)
C8 0.0568(18) 0.098(3) 0.0289(13) -0.0100(15) 0.0007(12) 0.0113(18)
C9 0.0406(13) 0.083(2) 0.0314(13) -0.0206(13) 0.0042(10) 0.0119(14)
C10 0.068(2) 0.102(3) 0.0281(14) 0.0092(16) -0.0088(13) 0.011(2)
C11 0.071(2) 0.105(3) 0.0422(17) 0.0152(18) -0.0114(15) 0.017(2)
C12 0.083(3) 0.153(5) 0.046(2) 0.031(3) -0.0094(19) -0.005(3)
C13 0.0410(13) 0.0721(18) 0.0243(11) -0.0044(11) 0.0011(9) 0.0107(12)
C14 0.0496(16) 0.108(3) 0.0303(14) -0.0147(15) 0.0068(12) 0.0037(17)
C15 0.0576(19) 0.120(3) 0.0311(14) -0.0054(18) 0.0138(13) -0.011(2)
C16 0.0601(19) 0.087(3) 0.0402(16) 0.0143(16) 0.0014(14) -0.0090(18)
C17 0.0508(15) 0.0637(18) 0.0395(14) 0.0100(12) -0.0032(12) 0.0078(13)
C18 0.0393(12) 0.0597(16) 0.0282(11) 0.0055(10) -0.0026(9) 0.0102(11)
C19 0.0431(12) 0.0412(12) 0.0413(13) -0.0001(10) -0.0035(10) 0.0175(10)
C20 0.0412(12) 0.0435(12) 0.0380(12) -0.0010(10) -0.0003(9) 0.0205(10)
C21 0.0421(13) 0.0465(14) 0.0527(15) 0.0068(11) -0.0018(11) 0.0186(11)
C22 0.0526(16) 0.0482(15) 0.085(2) 0.0080(15) -0.0047(15) 0.0259(13)
C23 0.0478(15) 0.0653(18) 0.0523(16) 0.0123(14) -0.0070(12) 0.0238(13)
C24 0.0370(11) 0.0447(12) 0.0246(10) -0.0012(8) -0.0006(8) 0.0187(9)
C25 0.0410(12) 0.0509(13) 0.0284(11) -0.0027(9) -0.0014(9) 0.0250(10)
C26 0.0396(12) 0.0628(16) 0.0327(11) -0.0005(10) 0.0033(9) 0.0254(12)
C27 0.0398(13) 0.0560(15) 0.0425(14) 0.0035(11) 0.0059(10) 0.0159(11)
C28 0.0435(13) 0.0472(13) 0.0411(13) -0.0013(10) 0.0028(10) 0.0175(11)
C29 0.0381(11) 0.0448(12) 0.0292(11) -0.0012(9) -0.0002(8) 0.0181(10)
C30 0.0432(12) 0.0408(12) 0.0397(12) -0.0067(10) 0.0031(10) 0.0172(10)
C31 0.0463(13) 0.0416(13) 0.0457(14) -0.0069(11) 0.0017(11) 0.0122(11)
C32 0.0586(17) 0.0470(15) 0.0581(18) -0.0189(13) -0.0031(14) 0.0163(13)
C33 0.071(2) 0.0451(15) 0.074(2) -0.0157(14) -0.0063(17) 0.0255(15)
C34 0.073(2) 0.0525(16) 0.0653(19) -0.0079(14) -0.0065(16) 0.0340(15)
C35 0.0562(16) 0.0487(14) 0.0507(15) -0.0094(12) -0.0051(12) 0.0267(13)
C36 0.0726(19) 0.0506(15) 0.0508(16) -0.0084(12) -0.0140(14) 0.0356(15)
C37 0.096(3) 0.070(2) 0.0531(19) -0.0066(16) -0.0088(18) 0.035(2)
C38 0.073(2) 0.0626(19) 0.074(2) -0.0130(16) -0.0219(18) 0.0348(17)
C39 0.0616(17) 0.0412(13) 0.0436(14) -0.0081(11) -0.0104(12) 0.0085(12)
C40 0.076(2) 0.086(3) 0.0470(18) -0.0138(17) -0.0082(16) 0.023(2)
C41 0.083(2) 0.084(2) 0.0566(19) -0.0111(17) -0.0144(17) 0.048(2)
O3 0.109(4) 0.079(4) 0.094(4) -0.027(3) -0.015(4) 0.041(3)
C50 0.096(5) 0.053(3) 0.081(5) -0.003(3) -0.020(4) 0.034(4)
C51 0.103(6) 0.110(6) 0.074(5) 0.006(4) -0.019(4) 0.072(5)
C52 0.087(6) 0.120(7) 0.141(9) 0.021(6) -0.017(5) 0.050(5)
C53 0.098(5) 0.086(5) 0.172(9) -0.041(6) -0.056(6) 0.063(5)

loop_
_atom_type_symbol
_atom_type_description
_atom_type_scat_dispersion_real
_atom_type_scat_dispersion_imag
_atom_type_scat_source
C C 0.0181 0.0091 'International Tables Vol C Tables 4.2.6.8 and 6.1.1.4'
H H 0.0000 0.0000 'International Tables Vol C Tables 4.2.6.8 and 6.1.1.4'
Cr Cr -0.1635 2.4439 'International Tables Vol C Tables 4.2.6.8 and 6.1.1.4'
K K 0.3868 1.0657 'International Tables Vol C Tables 4.2.6.8 and 6.1.1.4'
N N 0.0311 0.0180 'International Tables Vol C Tables 4.2.6.8 and 6.1.1.4'
O O 0.0492 0.0322 'International Tables Vol C Tables 4.2.6.8 and 6.1.1.4'

loop_
_exptl_crystal_face_index_h
_exptl_crystal_face_index_k
_exptl_crystal_face_index_l
_exptl_crystal_face_perp_dist
13 -27 2 0.0787
-13 27 -2 0.0787
27 -16 1 0.0822
-27 16 -1 0.0822
15 12 -1 0.0836
-15 -12 1 0.0836
6 -4 -10 0.0408
-6 4 10 0.0408
13 4 8 0.0571
2 -12 9 0.0497
21 -9 6 0.0630
-1 12 -9 0.0573
12 -19 -7 0.0562
-13 19 7 0.0638

loop_
_geom_angle_atom_site_label_1
_geom_angle_atom_site_label_2
_geom_angle_atom_site_label_3
_geom_angle
_geom_angle_site_symmetry_1
_geom_angle_site_symmetry_3
_geom_angle_publ_flag
N1 Cr N4 119.54(9) . . ?
N2 Cr N1 80.46(9) . . ?
N2 Cr N4 159.98(9) . . ?
N3 Cr N1 157.51(10) . . ?
N3 Cr N2 80.48(9) . . ?
N3 Cr N4 80.14(9) . . ?
O1 K O2 90.48(14) . . ?
O1 K C14 110.68(9) . 17 ?
O1 K C15 86.18(9) . 17 ?
O1 K C16 72.80(8) . 17 ?
O1 K C17 85.48(8) . 17 ?
O1 K C24 96.73(6) . . ?
O1 K C25 115.49(7) . . ?
O1 K C26 140.24(7) . . ?
O1 K C27 136.96(7) . . ?
O1 K C28 113.34(7) . . ?
O2 K C14 87.36(15) . 17 ?
O2 K C15 87.25(18) . 17 ?
O2 K C16 108.54(17) . 17 ?
O2 K C17 130.74(16) . 17 ?
O2 K C24 142.03(16) . . ?
O2 K C25 146.74(16) . . ?
O2 K C26 122.14(16) . . ?
O2 K C27 101.57(16) . . ?
O2 K C28 101.71(16) . . ?
O2B K O1 94.6(3) . . ?
O2B K C24 151.9(3) . . ?
O2B K C25 148.5(3) . . ?
O2B K C26 122.3(3) . . ?
O2B K C27 105.9(3) . . ?
O2B K C28 110.4(3) . . ?
C14 K C17 49.54(11) 17 17 ?
C14 K C24 123.76(8) 17 . ?
C14 K C28 134.83(9) 17 . ?
C15 K C14 24.51(11) 17 17 ?
C15 K C16 25.44(14) 17 17 ?
C15 K C17 43.52(11) 17 17 ?
C15 K C24 130.30(10) 17 . ?
C15 K C25 113.53(9) 17 . ?
C15 K C27 135.00(9) 17 . ?
C15 K C28 158.14(8) 17 . ?
C16 K C14 43.56(12) 17 17 ?
C16 K C17 24.63(9) 17 17 ?
C16 K C24 109.21(9) 17 . ?
C16 K C27 137.51(9) 17 . ?
C16 K C28 149.18(9) 17 . ?
C17 K C24 87.08(7) 17 . ?
C17 K C28 124.85(7) 17 . ?
C24 K C28 41.54(6) . . ?
C25 K C14 101.15(7) . 17 ?
C25 K C16 99.24(9) . 17 ?
C25 K C17 74.68(7) . 17 ?
C25 K C24 24.11(6) . . ?
C25 K C27 45.31(7) . . ?
C25 K C28 50.22(7) . . ?
C26 K C14 94.24(8) . 17 ?
C26 K C15 114.91(8) . 17 ?
C26 K C16 111.62(9) . 17 ?
C26 K C17 88.26(8) . 17 ?
C26 K C24 43.69(6) . . ?
C26 K C25 26.21(7) . . ?
C26 K C27 26.17(8) . . ?
C26 K C28 43.59(7) . . ?
C27 K C14 111.02(9) . 17 ?
C27 K C17 114.42(8) . 17 ?
C27 K C24 50.14(6) . . ?
C27 K C28 23.91(7) . . ?
C42 O1 K 119.28(17) . . ?
C42 O1 C45 108.9(2) . . ?
C45 O1 K 126.40(18) . . ?
O1 C42 H42A 110.4 . . ?
O1 C42 H42B 110.4 . . ?
O1 C42 C43 106.5(2) . . ?
H42A C42 H42B 108.6 . . ?
C43 C42 H42A 110.4 . . ?
C43 C42 H42B 110.4 . . ?
C42 C43 H43A 111.5 . . ?
C42 C43 H43B 111.5 . . ?
C42 C43 C44 101.3(3) . . ?
H43A C43 H43B 109.3 . . ?
C44 C43 H43A 111.5 . . ?
C44 C43 H43B 111.5 . . ?
C43 C44 H44A 111.2 . . ?
C43 C44 H44B 111.2 . . ?
H44A C44 H44B 109.1 . . ?
C45 C44 C43 102.7(2) . . ?
C45 C44 H44A 111.2 . . ?
C45 C44 H44B 111.2 . . ?
O1 C45 C44 106.3(2) . . ?
O1 C45 H45A 110.5 . . ?
O1 C45 H45B 110.5 . . ?
C44 C45 H45A 110.5 . . ?
C44 C45 H45B 110.5 . . ?
H45A C45 H45B 108.7 . . ?
C46 O2 K 137.8(4) . . ?
C46 O2 C49 104.5(5) . . ?
C49 O2 K 116.2(4) . . ?
O2 C46 H46A 110.0 . . ?
O2 C46 H46B 110.0 . . ?
O2 C46 C47 108.5(6) . . ?
H46A C46 H46B 108.4 . . ?
C47 C46 H46A 110.0 . . ?
C47 C46 H46B 110.0 . . ?
C46 C47 H47A 110.8 . . ?
C46 C47 H47B 110.8 . . ?
H47A C47 H47B 108.8 . . ?
C48 C47 C46 104.9(5) . . ?
C48 C47 H47A 110.8 . . ?
C48 C47 H47B 110.8 . . ?
C47 C48 H48A 110.7 . . ?
C47 C48 H48B 110.7 . . ?
C47 C48 C49 105.3(6) . . ?
H48A C48 H48B 108.8 . . ?
H48C C48 H48D 108.6 . . ?
C49 C48 H48A 110.7 . . ?
C49 C48 H48B 110.7 . . ?
C49B C48 H48C 110.4 . . ?
C49B C48 H48D 110.4 . . ?
C49B C48 C47B 106.5(7) . . ?
C47B C48 H48C 110.4 . . ?
C47B C48 H48D 110.4 . . ?
O2 C49 C48 102.8(6) . . ?
O2 C49 H49A 111.2 . . ?
O2 C49 H49B 111.2 . . ?
C48 C49 H49A 111.2 . . ?
C48 C49 H49B 111.2 . . ?
H49A C49 H49B 109.1 . . ?
C49B O2B K 133.2(6) . . ?
C49B O2B C46B 107.4(7) . . ?
C46B O2B K 117.7(7) . . ?
C48 C49B O2B 109.3(7) . . ?
C48 C49B H49C 109.8 . . ?
C48 C49B H49D 109.8 . . ?
O2B C49B H49C 109.8 . . ?
O2B C49B H49D 109.8 . . ?
H49C C49B H49D 108.3 . . ?
C48 C47B H47C 110.5 . . ?
C48 C47B H47D 110.5 . . ?
C48 C47B C46B 106.0(8) . . ?
H47C C47B H47D 108.7 . . ?
C46B C47B H47C 110.5 . . ?
C46B C47B H47D 110.5 . . ?
O2B C46B C47B 105.7(9) . . ?
O2B C46B H46C 110.6 . . ?
O2B C46B H46D 110.6 . . ?
C47B C46B H46C 110.6 . . ?
C47B C46B H46D 110.6 . . ?
H46C C46B H46D 108.7 . . ?
C9 N1 Cr 130.26(18) . . ?
C13 N1 Cr 113.53(18) . . ?
C13 N1 C9 113.4(2) . . ?
C18 N2 Cr 118.28(19) . . ?
C18 N2 C19 121.5(2) . . ?
C19 N2 Cr 119.02(16) . . ?
C20 N3 Cr 119.14(16) . . ?
C24 N3 Cr 118.30(16) . . ?
C24 N3 C20 122.3(2) . . ?
C29 N4 Cr 113.44(16) . . ?
C29 N4 C30 115.1(2) . . ?
C30 N4 Cr 131.33(16) . . ?
H1A C1 H1B 109.5 . . ?
H1A C1 H1C 109.5 . . ?
H1B C1 H1C 109.5 . . ?
C3 C1 H1A 109.5 . . ?
C3 C1 H1B 109.5 . . ?
C3 C1 H1C 109.5 . . ?
H2A C2 H2B 109.5 . . ?
H2A C2 H2C 109.5 . . ?
H2B C2 H2C 109.5 . . ?
C3 C2 H2A 109.5 . . ?
C3 C2 H2B 109.5 . . ?
C3 C2 H2C 109.5 . . ?
C1 C3 H3 106.9 . . ?
C2 C3 C1 109.4(3) . . ?
C2 C3 H3 106.9 . . ?
C4 C3 C1 114.8(3) . . ?
C4 C3 C2 111.7(4) . . ?
C4 C3 H3 106.9 . . ?
C5 C4 C3 121.0(4) . . ?
C9 C4 C3 120.6(3) . . ?
C9 C4 C5 118.4(4) . . ?
C4 C5 H5 119.2 . . ?
C6 C5 C4 121.6(6) . . ?
C6 C5 H5 119.2 . . ?
C5 C6 H6 120.3 . . ?
C7 C6 C5 119.3(4) . . ?
C7 C6 H6 120.3 . . ?
C6 C7 H7 118.7 . . ?
C6 C7 C8 122.7(5) . . ?
C8 C7 H7 118.7 . . ?
C7 C8 C10 120.5(4) . . ?
C9 C8 C7 116.8(5) . . ?
C9 C8 C10 122.7(3) . . ?
C4 C9 N1 120.9(3) . . ?
C4 C9 C8 121.0(3) . . ?
C8 C9 N1 118.0(4) . . ?
C8 C10 H10 107.1 . . ?
C8 C10 C11 111.4(4) . . ?
C8 C10 C12 114.9(5) . . ?
C11 C10 H10 107.1 . . ?
C12 C10 H10 107.1 . . ?
C12 C10 C11 109.0(4) . . ?
C10 C11 H11A 109.5 . . ?
C10 C11 H11B 109.5 . . ?
C10 C11 H11C 109.5 . . ?
H11A C11 H11B 109.5 . . ?
H11A C11 H11C 109.5 . . ?
H11B C11 H11C 109.5 . . ?
C10 C12 H12A 109.5 . . ?
C10 C12 H12B 109.5 . . ?
C10 C12 H12C 109.5 . . ?
H12A C12 H12B 109.5 . . ?
H12A C12 H12C 109.5 . . ?
H12B C12 H12C 109.5 . . ?
N1 C13 C14 126.7(3) . . ?
N1 C13 C18 115.2(2) . . ?
C14 C13 C18 118.0(3) . . ?
K C14 H14 113.6 18_545 . ?
C13 C14 K 87.37(18) . 18_545 ?
C13 C14 H14 119.6 . . ?
C15 C14 K 69.6(2) . 18_545 ?
C15 C14 C13 120.8(4) . . ?
C15 C14 H14 119.6 . . ?
K C15 H15 106.5 18_545 . ?
C14 C15 K 85.9(3) . 18_545 ?
C14 C15 H15 119.5 . . ?
C16 C15 K 78.0(2) . 18_545 ?
C16 C15 C14 121.1(3) . . ?
C16 C15 H15 119.5 . . ?
K C16 H16 107.8 18_545 . ?
C15 C16 K 76.6(3) . 18_545 ?
C15 C16 H16 120.0 . . ?
C15 C16 C17 120.1(3) . . ?
C17 C16 K 85.8(2) . 18_545 ?
C17 C16 H16 120.0 . . ?
K C17 H17 114.9 18_545 . ?
C16 C17 K 69.6(2) . 18_545 ?
C16 C17 H17 120.2 . . ?
C16 C17 C18 119.7(4) . . ?
C18 C17 K 85.8(2) . 18_545 ?
C18 C17 H17 120.2 . . ?
N2 C18 K 123.92(16) . 18_545 ?
N2 C18 C13 112.4(2) . . ?
N2 C18 C17 127.2(3) . . ?
C13 C18 K 79.19(17) . 18_545 ?
C17 C18 K 70.93(19) . 18_545 ?
C17 C18 C13 120.3(3) . . ?
N2 C19 H19 117.7 . . ?
N2 C19 C20 110.7(2) . . ?
N2 C19 C21 119.1(2) . . ?
C20 C19 H19 117.7 . . ?
C20 C19 C21 60.87(18) . . ?
C21 C19 H19 117.7 . . ?
N3 C20 C19 110.6(2) . . ?
N3 C20 H20 117.3 . . ?
N3 C20 C21 120.5(2) . . ?
C19 C20 H20 117.3 . . ?
C19 C20 C21 60.38(17) . . ?
C21 C20 H20 117.3 . . ?
C19 C21 C20 58.75(17) . . ?
C22 C21 C19 115.5(2) . . ?
C22 C21 C20 116.0(3) . . ?
C23 C21 C19 119.7(3) . . ?
C23 C21 C20 121.1(2) . . ?
C23 C21 C22 114.6(3) . . ?
C21 C22 H22A 109.5 . . ?
C21 C22 H22B 109.5 . . ?
C21 C22 H22C 109.5 . . ?
H22A C22 H22B 109.5 . . ?
H22A C22 H22C 109.5 . . ?
H22B C22 H22C 109.5 . . ?
C21 C23 H23A 109.5 . . ?
C21 C23 H23B 109.5 . . ?
C21 C23 H23C 109.5 . . ?
H23A C23 H23B 109.5 . . ?
H23A C23 H23C 109.5 . . ?
H23B C23 H23C 109.5 . . ?
N3 C24 K 120.31(14) . . ?
N3 C24 C25 127.4(2) . . ?
N3 C24 C29 112.5(2) . . ?
C25 C24 K 65.98(13) . . ?
C25 C24 C29 120.1(2) . . ?
C29 C24 K 85.59(14) . . ?
K C25 H25 108.9 . . ?
C24 C25 K 89.91(15) . . ?
C24 C25 H25 119.9 . . ?
C26 C25 K 71.20(15) . . ?
C26 C25 C24 120.2(2) . . ?
C26 C25 H25 119.9 . . ?
K C26 H26 104.3 . . ?
C25 C26 K 82.59(15) . . ?
C25 C26 H26 120.0 . . ?
C25 C26 C27 120.0(2) . . ?
C27 C26 K 83.19(17) . . ?
C27 C26 H26 120.0 . . ?
K C27 H27 109.7 . . ?
C26 C27 K 70.64(15) . . ?
C26 C27 H27 119.8 . . ?
C28 C27 K 89.85(17) . . ?
C28 C27 C26 120.5(2) . . ?
C28 C27 H27 119.8 . . ?
K C28 H28 119.0 . . ?
C27 C28 K 66.24(16) . . ?
C27 C28 H28 119.6 . . ?
C27 C28 C29 120.9(3) . . ?
C29 C28 K 85.69(15) . . ?
C29 C28 H28 119.6 . . ?
N4 C29 C24 115.1(2) . . ?
N4 C29 C28 126.7(2) . . ?
C28 C29 C24 118.2(2) . . ?
C31 C30 N4 120.0(2) . . ?
C35 C30 N4 120.0(2) . . ?
C35 C30 C31 120.0(3) . . ?
C30 C31 C39 121.2(3) . . ?
C32 C31 C30 118.4(3) . . ?
C32 C31 C39 120.3(3) . . ?
C31 C32 H32 119.2 . . ?
C33 C32 C31 121.7(3) . . ?
C33 C32 H32 119.2 . . ?
C32 C33 H33 120.2 . . ?
C32 C33 C34 119.5(3) . . ?
C34 C33 H33 120.2 . . ?
C33 C34 H34 119.5 . . ?
C33 C34 C35 121.0(3) . . ?
C35 C34 H34 119.5 . . ?
C30 C35 C36 121.3(3) . . ?
C34 C35 C30 119.4(3) . . ?
C34 C35 C36 119.3(3) . . ?
C35 C36 H36 107.8 . . ?
C35 C36 C37 111.3(3) . . ?
C35 C36 C38 111.3(3) . . ?
C37 C36 H36 107.8 . . ?
C37 C36 C38 110.6(3) . . ?
C38 C36 H36 107.8 . . ?
C36 C37 H37A 109.5 . . ?
C36 C37 H37B 109.5 . . ?
C36 C37 H37C 109.5 . . ?
H37A C37 H37B 109.5 . . ?
H37A C37 H37C 109.5 . . ?
H37B C37 H37C 109.5 . . ?
C36 C38 H38A 109.5 . . ?
C36 C38 H38B 109.5 . . ?
C36 C38 H38C 109.5 . . ?
H38A C38 H38B 109.5 . . ?
H38A C38 H38C 109.5 . . ?
H38B C38 H38C 109.5 . . ?
C31 C39 H39 107.4 . . ?
C31 C39 C40 113.0(3) . . ?
C31 C39 C41 111.6(3) . . ?
C40 C39 H39 107.4 . . ?
C41 C39 H39 107.4 . . ?
C41 C39 C40 109.9(3) . . ?
C39 C40 H40A 109.5 . . ?
C39 C40 H40B 109.5 . . ?
C39 C40 H40C 109.5 . . ?
H40A C40 H40B 109.5 . . ?
H40A C40 H40C 109.5 . . ?
H40B C40 H40C 109.5 . . ?
C39 C41 H41A 109.5 . . ?
C39 C41 H41B 109.5 . . ?
C39 C41 H41C 109.5 . . ?
H41A C41 H41B 109.5 . . ?
H41A C41 H41C 109.5 . . ?
H41B C41 H41C 109.5 . . ?
C53 O3 C50 100.0(7) . . ?
O3 C50 H50A 110.0 . . ?
O3 C50 H50B 110.0 . . ?
O3 C50 C51 108.4(6) . . ?
H50A C50 H50B 108.4 . . ?
C51 C50 H50A 110.0 . . ?
C51 C50 H50B 110.0 . . ?
C50 C51 H51A 111.2 . . ?
C50 C51 H51B 111.2 . . ?
H51A C51 H51B 109.2 . . ?
C52 C51 C50 102.6(7) . . ?
C52 C51 H51A 111.2 . . ?
C52 C51 H51B 111.2 . . ?
C51 C52 H52A 111.1 . . ?
C51 C52 H52B 111.1 . . ?
H52A C52 H52B 109.1 . . ?
C53 C52 C51 103.3(7) . . ?
C53 C52 H52A 111.1 . . ?
C53 C52 H52B 111.1 . . ?
O3 C53 C52 111.2(7) . . ?
O3 C53 H53A 109.4 . . ?
O3 C53 H53B 109.4 . . ?
C52 C53 H53A 109.4 . . ?
C52 C53 H53B 109.4 . . ?
H53A C53 H53B 108.0 . . ?

loop_
_geom_bond_atom_site_label_1
_geom_bond_atom_site_label_2
_geom_bond_distance
_geom_bond_site_symmetry_2
_geom_bond_publ_flag
Cr N1 1.996(2) . ?
Cr N2 1.941(2) . ?
Cr N3 1.939(2) . ?
Cr N4 2.014(2) . ?
K O1 2.621(2) . ?
K O2 2.848(5) . ?
K O2B 2.498(7) . ?
K C14 3.332(3) 17 ?
K C15 3.130(5) 17 ?
K C16 3.147(5) 17 ?
K C17 3.350(4) 17 ?
K C24 3.431(2) . ?
K C25 3.134(2) . ?
K C26 2.992(3) . ?
K C27 3.149(3) . ?
K C28 3.440(3) . ?
O1 C42 1.441(4) . ?
O1 C45 1.443(4) . ?
C42 H42A 0.9900 . ?
C42 H42B 0.9900 . ?
C42 C43 1.505(5) . ?
C43 H43A 0.9900 . ?
C43 H43B 0.9900 . ?
C43 C44 1.531(4) . ?
C44 H44A 0.9900 . ?
C44 H44B 0.9900 . ?
C44 C45 1.479(5) . ?
C45 H45A 0.9900 . ?
C45 H45B 0.9900 . ?
O2 C46 1.408(8) . ?
O2 C49 1.470(9) . ?
C46 H46A 0.9900 . ?
C46 H46B 0.9900 . ?
C46 C47 1.482(8) . ?
C47 H47A 0.9900 . ?
C47 H47B 0.9900 . ?
C47 C48 1.453(10) . ?
C48 H48A 0.9900 . ?
C48 H48B 0.9900 . ?
C48 H48C 0.9900 . ?
C48 H48D 0.9900 . ?
C48 C49 1.478(10) . ?
C48 C49B 1.418(10) . ?
C48 C47B 1.458(13) . ?
C49 H49A 0.9900 . ?
C49 H49B 0.9900 . ?
O2B C49B 1.433(11) . ?
O2B C46B 1.458(12) . ?
C49B H49C 0.9900 . ?
C49B H49D 0.9900 . ?
C47B H47C 0.9900 . ?
C47B H47D 0.9900 . ?
C47B C46B 1.469(14) . ?
C46B H46C 0.9900 . ?
C46B H46D 0.9900 . ?
N1 C9 1.432(3) . ?
N1 C13 1.392(4) . ?
N2 C18 1.363(3) . ?
N2 C19 1.427(4) . ?
N3 C20 1.426(3) . ?
N3 C24 1.360(3) . ?
N4 C29 1.384(3) . ?
N4 C30 1.431(3) . ?
C1 H1A 0.9800 . ?
C1 H1B 0.9800 . ?
C1 H1C 0.9800 . ?
C1 C3 1.541(7) . ?
C2 H2A 0.9800 . ?
C2 H2B 0.9800 . ?
C2 H2C 0.9800 . ?
C2 C3 1.525(6) . ?
C3 H3 1.0000 . ?
C3 C4 1.507(6) . ?
C4 C5 1.407(4) . ?
C4 C9 1.397(6) . ?
C5 H5 0.9500 . ?
C5 C6 1.374(9) . ?
C6 H6 0.9500 . ?
C6 C7 1.359(10) . ?
C7 H7 0.9500 . ?
C7 C8 1.417(6) . ?
C8 C9 1.414(5) . ?
C8 C10 1.491(7) . ?
C10 H10 1.0000 . ?
C10 C11 1.551(6) . ?
C10 C12 1.542(5) . ?
C11 H11A 0.9800 . ?
C11 H11B 0.9800 . ?
C11 H11C 0.9800 . ?
C12 H12A 0.9800 . ?
C12 H12B 0.9800 . ?
C12 H12C 0.9800 . ?
C13 C14 1.404(4) . ?
C13 C18 1.432(5) . ?
C14 H14 0.9500 . ?
C14 C15 1.386(6) . ?
C15 H15 0.9500 . ?
C15 C16 1.383(7) . ?
C16 H16 0.9500 . ?
C16 C17 1.400(5) . ?
C17 H17 0.9500 . ?
C17 C18 1.402(4) . ?
C19 H19 1.0000 . ?
C19 C20 1.501(4) . ?
C19 C21 1.527(4) . ?
C20 H20 1.0000 . ?
C20 C21 1.534(4) . ?
C21 C22 1.513(4) . ?
C21 C23 1.499(4) . ?
C22 H22A 0.9800 . ?
C22 H22B 0.9800 . ?
C22 H22C 0.9800 . ?
C23 H23A 0.9800 . ?
C23 H23B 0.9800 . ?
C23 H23C 0.9800 . ?
C24 C25 1.401(3) . ?
C24 C29 1.436(3) . ?
C25 H25 0.9500 . ?
C25 C26 1.396(4) . ?
C26 H26 0.9500 . ?
C26 C27 1.398(4) . ?
C27 H27 0.9500 . ?
C27 C28 1.394(4) . ?
C28 H28 0.9500 . ?
C28 C29 1.403(4) . ?
C30 C31 1.411(4) . ?
C30 C35 1.409(4) . ?
C31 C32 1.402(4) . ?
C31 C39 1.501(5) . ?
C32 H32 0.9500 . ?
C32 C33 1.378(5) . ?
C33 H33 0.9500 . ?
C33 C34 1.386(5) . ?
C34 H34 0.9500 . ?
C34 C35 1.392(4) . ?
C35 C36 1.521(4) . ?
C36 H36 1.0000 . ?
C36 C37 1.529(5) . ?
C36 C38 1.534(5) . ?
C37 H37A 0.9800 . ?
C37 H37B 0.9800 . ?
C37 H37C 0.9800 . ?
C38 H38A 0.9800 . ?
C38 H38B 0.9800 . ?
C38 H38C 0.9800 . ?
C39 H39 1.0000 . ?
C39 C40 1.527(5) . ?
C39 C41 1.518(5) . ?
C40 H40A 0.9800 . ?
C40 H40B 0.9800 . ?
C40 H40C 0.9800 . ?
C41 H41A 0.9800 . ?
C41 H41B 0.9800 . ?
C41 H41C 0.9800 . ?
O3 C50 1.415(8) . ?
O3 C53 1.405(10) . ?
C50 H50A 0.9900 . ?
C50 H50B 0.9900 . ?
C50 C51 1.518(10) . ?
C51 H51A 0.9900 . ?
C51 H51B 0.9900 . ?
C51 C52 1.491(10) . ?
C52 H52A 0.9900 . ?
C52 H52B 0.9900 . ?
C52 C53 1.468(11) . ?
C53 H53A 0.9900 . ?
C53 H53B 0.9900 . ?

loop_
_geom_torsion_atom_site_label_1
_geom_torsion_atom_site_label_2
_geom_torsion_atom_site_label_3
_geom_torsion_atom_site_label_4
_geom_torsion
_geom_torsion_site_symmetry_1
_geom_torsion_site_symmetry_2
_geom_torsion_site_symmetry_3
_geom_torsion_site_symmetry_4
_geom_torsion_publ_flag
Cr N1 C9 C4 89.2(3) . . . . ?
Cr N1 C9 C8 -92.9(3) . . . . ?
Cr N1 C13 C14 -179.1(3) . . . . ?
Cr N1 C13 C18 5.0(3) . . . . ?
Cr N2 C18 K 91.4(2) . . . 18_545 ?
Cr N2 C18 C13 -0.4(3) . . . . ?
Cr N2 C18 C17 -177.7(2) . . . . ?
Cr N2 C19 C20 -1.2(3) . . . . ?
Cr N2 C19 C21 66.1(3) . . . . ?
Cr N3 C20 C19 3.9(3) . . . . ?
Cr N3 C20 C21 -63.1(3) . . . . ?
Cr N3 C24 K -105.92(15) . . . . ?
Cr N3 C24 C25 172.52(19) . . . . ?
Cr N3 C24 C29 -7.5(3) . . . . ?
Cr N4 C29 C24 1.8(3) . . . . ?
Cr N4 C29 C28 -178.0(2) . . . . ?
Cr N4 C30 C31 88.7(3) . . . . ?
Cr N4 C30 C35 -94.0(3) . . . . ?
K O1 C42 C43 144.7(2) . . . . ?
K O1 C45 C44 -167.10(19) . . . . ?
K O2 C46 C47 -139.4(6) . . . . ?
K O2 C49 C48 131.8(5) . . . . ?
K O2B C49B C48 -165.1(8) . . . . ?
K O2B C46B C47B 154.2(13) . . . . ?
K C14 C15 C16 73.4(4) 18_545 . . . ?
K C15 C16 C17 77.0(4) 18_545 . . . ?
K C16 C17 C18 72.4(3) 18_545 . . . ?
K C17 C18 N2 -118.6(3) 18_545 . . . ?
K C17 C18 C13 64.4(3) 18_545 . . . ?
K C24 C25 C26 68.1(2) . . . . ?
K C24 C29 N4 124.53(19) . . . . ?
K C24 C29 C28 -55.7(2) . . . . ?
K C25 C26 C27 77.7(2) . . . . ?
K C26 C27 C28 77.9(3) . . . . ?
K C27 C28 C29 69.0(3) . . . . ?
K C28 C29 N4 -124.8(2) . . . . ?
K C28 C29 C24 55.5(2) . . . . ?
O1 C42 C43 C44 29.9(3) . . . . ?
C42 O1 C45 C44 -13.7(3) . . . . ?
C42 C43 C44 C45 -37.4(3) . . . . ?
C43 C44 C45 O1 32.1(3) . . . . ?
C45 O1 C42 C43 -10.9(4) . . . . ?
O2 C46 C47 C48 -3.5(9) . . . . ?
C46 O2 C49 C48 -36.8(9) . . . . ?
C46 C47 C48 C49 -19.6(8) . . . . ?
C47 C48 C49 O2 34.8(8) . . . . ?
C48 C47B C46B O2B 21(2) . . . . ?
C49 O2 C46 C47 25.3(9) . . . . ?
C49B C48 C47B C46B -22(2) . . . . ?
C49B O2B C46B C47B -12.8(17) . . . . ?
C47B C48 C49B O2B 14.5(16) . . . . ?
C46B O2B C49B C48 -1.0(14) . . . . ?
N1 C13 C14 K 121.7(3) . . . 18_545 ?
N1 C13 C14 C15 -174.1(4) . . . . ?
N1 C13 C18 K -125.4(2) . . . 18_545 ?
N1 C13 C18 N2 -3.0(4) . . . . ?
N1 C13 C18 C17 174.4(3) . . . . ?
N2 C19 C20 N3 -1.6(3) . . . . ?
N2 C19 C20 C21 112.7(2) . . . . ?
N2 C19 C21 C20 -98.7(3) . . . . ?
N2 C19 C21 C22 155.1(3) . . . . ?
N2 C19 C21 C23 11.7(4) . . . . ?
N3 C20 C21 C19 97.7(3) . . . . ?
N3 C20 C21 C22 -157.0(2) . . . . ?
N3 C20 C21 C23 -10.4(4) . . . . ?
N3 C24 C25 K 110.8(2) . . . . ?
N3 C24 C25 C26 178.8(2) . . . . ?
N3 C24 C29 N4 3.5(3) . . . . ?
N3 C24 C29 C28 -176.8(2) . . . . ?
N4 C30 C31 C32 176.4(3) . . . . ?
N4 C30 C31 C39 -0.7(4) . . . . ?
N4 C30 C35 C34 -176.8(3) . . . . ?
N4 C30 C35 C36 2.5(4) . . . . ?
C1 C3 C4 C5 30.8(5) . . . . ?
C1 C3 C4 C9 -151.7(3) . . . . ?
C2 C3 C4 C5 -94.4(4) . . . . ?
C2 C3 C4 C9 83.0(4) . . . . ?
C3 C4 C5 C6 178.9(4) . . . . ?
C3 C4 C9 N1 -3.5(5) . . . . ?
C3 C4 C9 C8 178.7(3) . . . . ?
C4 C5 C6 C7 1.1(7) . . . . ?
C5 C4 C9 N1 174.0(3) . . . . ?
C5 C4 C9 C8 -3.8(5) . . . . ?
C5 C6 C7 C8 -1.4(7) . . . . ?
C6 C7 C8 C9 -0.9(6) . . . . ?
C6 C7 C8 C10 179.4(4) . . . . ?
C7 C8 C9 N1 -174.3(3) . . . . ?
C7 C8 C9 C4 3.5(5) . . . . ?
C7 C8 C10 C11 -71.9(4) . . . . ?
C7 C8 C10 C12 52.6(5) . . . . ?
C9 N1 C13 C14 17.9(5) . . . . ?
C9 N1 C13 C18 -158.1(3) . . . . ?
C9 C4 C5 C6 1.5(6) . . . . ?
C9 C8 C10 C11 108.3(4) . . . . ?
C9 C8 C10 C12 -127.1(4) . . . . ?
C10 C8 C9 N1 5.4(5) . . . . ?
C10 C8 C9 C4 -176.7(3) . . . . ?
C13 N1 C9 C4 -111.3(3) . . . . ?
C13 N1 C9 C8 66.6(4) . . . . ?
C13 C14 C15 K -73.8(4) . . . 18_545 ?
C13 C14 C15 C16 -0.4(7) . . . . ?
C14 C13 C18 K 58.3(3) . . . 18_545 ?
C14 C13 C18 N2 -179.3(3) . . . . ?
C14 C13 C18 C17 -1.9(5) . . . . ?
C14 C15 C16 K -77.7(4) . . . 18_545 ?
C14 C15 C16 C17 -0.7(7) . . . . ?
C15 C16 C17 K -71.8(4) . . . 18_545 ?
C15 C16 C17 C18 0.5(6) . . . . ?
C16 C17 C18 K -63.6(3) . . . 18_545 ?
C16 C17 C18 N2 177.8(3) . . . . ?
C16 C17 C18 C13 0.8(5) . . . . ?
C18 N2 C19 C20 -168.7(2) . . . . ?
C18 N2 C19 C21 -101.4(3) . . . . ?
C18 C13 C14 K -62.5(3) . . . 18_545 ?
C18 C13 C14 C15 1.7(6) . . . . ?
C19 N2 C18 K -101.0(3) . . . 18_545 ?
C19 N2 C18 C13 167.1(2) . . . . ?
C19 N2 C18 C17 -10.1(4) . . . . ?
C19 C20 C21 C22 105.3(3) . . . . ?
C19 C20 C21 C23 -108.1(3) . . . . ?
C20 N3 C24 K 79.6(2) . . . . ?
C20 N3 C24 C25 -2.0(4) . . . . ?
C20 N3 C24 C29 177.9(2) . . . . ?
C20 C19 C21 C22 -106.2(3) . . . . ?
C20 C19 C21 C23 110.5(3) . . . . ?
C21 C19 C20 N3 -114.2(2) . . . . ?
C24 N3 C20 C19 178.3(2) . . . . ?
C24 N3 C20 C21 111.4(3) . . . . ?
C24 C25 C26 K -78.5(2) . . . . ?
C24 C25 C26 C27 -0.8(4) . . . . ?
C25 C24 C29 N4 -176.6(2) . . . . ?
C25 C24 C29 C28 3.2(3) . . . . ?
C25 C26 C27 K -77.4(2) . . . . ?
C25 C26 C27 C28 0.5(4) . . . . ?
C26 C27 C28 K -67.3(2) . . . . ?
C26 C27 C28 C29 1.7(4) . . . . ?
C27 C28 C29 N4 176.3(3) . . . . ?
C27 C28 C29 C24 -3.5(4) . . . . ?
C29 N4 C30 C31 -96.5(3) . . . . ?
C29 N4 C30 C35 80.8(3) . . . . ?
C29 C24 C25 K -69.2(2) . . . . ?
C29 C24 C25 C26 -1.1(3) . . . . ?
C30 N4 C29 C24 -174.0(2) . . . . ?
C30 N4 C29 C28 6.3(4) . . . . ?
C30 C31 C32 C33 0.3(5) . . . . ?
C30 C31 C39 C40 -142.2(3) . . . . ?
C30 C31 C39 C41 93.5(3) . . . . ?
C30 C35 C36 C37 -124.6(3) . . . . ?
C30 C35 C36 C38 111.5(3) . . . . ?
C31 C30 C35 C34 0.5(4) . . . . ?
C31 C30 C35 C36 179.8(3) . . . . ?
C31 C32 C33 C34 0.9(6) . . . . ?
C32 C31 C39 C40 40.7(4) . . . . ?
C32 C31 C39 C41 -83.6(4) . . . . ?
C32 C33 C34 C35 -1.3(6) . . . . ?
C33 C34 C35 C30 0.7(5) . . . . ?
C33 C34 C35 C36 -178.7(3) . . . . ?
C34 C35 C36 C37 54.7(4) . . . . ?
C34 C35 C36 C38 -69.1(4) . . . . ?
C35 C30 C31 C32 -0.9(4) . . . . ?
C35 C30 C31 C39 -178.1(3) . . . . ?
C39 C31 C32 C33 177.4(3) . . . . ?
O3 C50 C51 C52 -25.0(9) . . . . ?
C50 O3 C53 C52 -36.8(11) . . . . ?
C50 C51 C52 C53 2.1(10) . . . . ?
C51 C52 C53 O3 21.8(12) . . . . ?
C53 O3 C50 C51 37.2(9) . . . . ?

loop_
_exptl_oxdiff_crystal_face_indexfrac_h
_exptl_oxdiff_crystal_face_indexfrac_k
_exptl_oxdiff_crystal_face_indexfrac_l
_exptl_oxdiff_crystal_face_x
_exptl_oxdiff_crystal_face_y
_exptl_oxdiff_crystal_face_z
12.5333 -26.7962 1.6114 0.9710 -0.2328 -0.0537
-12.5333 26.7962 -1.6114 -0.9710 0.2328 0.0537
26.8430 -16.3883 0.9532 0.6070 -0.1454 0.7813
-26.8430 16.3883 -0.9532 -0.6070 0.1454 -0.7813
15.1133 11.9413 -0.7529 -0.4186 0.1005 0.9026
-15.1133 -11.9413 0.7529 0.4186 -0.1005 -0.9026
6.2605 -4.2120 -9.7653 0.2294 0.9565 0.1802
-6.2605 4.2120 9.7653 -0.2294 -0.9565 -0.1802
13.2334 3.6415 7.6094 -0.1796 -0.7503 0.6363
2.0017 -12.1003 8.8264 0.3763 -0.9079 -0.1848
20.6882 -8.5943 6.4764 0.2787 -0.6716 0.6865
-1.0683 12.0205 -8.7583 -0.3733 0.9006 0.2226
11.7332 -19.1821 -7.0562 0.7575 0.6474 0.0842
-13.3086 18.9850 7.0001 -0.7510 -0.6418 -0.1553
